data_7212005
loop_
_publ_author_name
'Lemmerer, Andreas'
'Billing, David G.'

_publ_section_title
;
 Effect of heteroatoms in the inorganic--organic layered perovskite-type
 hybrids [(ZCnH2nNH3)2PbI4], n = 2, 3, 4, 5, 6; Z = OH, Br and I; and
 [(H3NC2H4S2C2H4NH3)PbI4]
;
_journal_issue 4
_journal_name_full CrystEngComm
_journal_page_first 1290
_journal_paper_doi 10.1039/b917824d
_journal_volume 12
_journal_year 2010
_chemical_formula_moiety '2(C4 H11 I N), I4 Pb'
_chemical_formula_sum 'C8 H22 I6 N2 Pb'
_chemical_formula_weight 1114.87
_chemical_name_common bis(4-iodobutylammonium)tetraiodoplumbate(ii)
_chemical_name_systematic
;
bis(4-iodobutylammonium)tetraiodoplumbate(II)
;
_space_group_IT_number 14
_symmetry_cell_setting monoclinic
_symmetry_space_group_name_Hall '-P 2ybc'
_symmetry_space_group_name_H-M 'P 1 21/c 1'
_atom_sites_solution_hydrogens geom
_atom_sites_solution_primary direct
_atom_sites_solution_secondary difmap
_audit_conform_dict_location ftp://ftp.iucr.org/pub/cif_core.dic
_audit_conform_dict_name cif_core.dic
_audit_conform_dict_version 2.3
_audit_creation_date 2005-10-18T19:40:14-00:00
_audit_creation_method 'WinGX routine CIF_UPDATE'
_cell_angle_alpha 90
_cell_angle_beta 91.905(1)
_cell_angle_gamma 90
_cell_formula_units_Z 2
_cell_length_a 15.3677(8)
_cell_length_b 8.2431(4)
_cell_length_c 9.0441(4)
_cell_measurement_reflns_used 7509
_cell_measurement_temperature 173(2)
_cell_measurement_theta_max 28.31
_cell_measurement_theta_min 2.65
_cell_volume 1145.05(10)
_computing_cell_refinement 'Bruker SAINT+ (Bruker, 1999)'
_computing_data_collection 'Bruker SMART-NT (Bruker, 1998)'
_computing_data_reduction 'Bruker SAINT+ (Bruker, 1999)'
_computing_molecular_graphics
;
Ortep-3 for Windows (Farrugia, 1997) and DIAMOND (Brandenburg, 1999)
;
_computing_publication_material
;
WinGX publication routines (Farrugia, 1999) and PLATON (Spek, 2002)
;
_computing_structure_refinement 'SHELXL-97 (Sheldrick, 1997)'
_computing_structure_solution 'SHELXS-97 (Sheldrick, 1997)'
_diffrn_ambient_temperature 173(2)
_diffrn_measured_fraction_theta_full 1
_diffrn_measured_fraction_theta_max 1
_diffrn_measurement_device_type 'CCD area detector'
_diffrn_measurement_method 'phi and omega scans'
_diffrn_radiation_monochromator graphite
_diffrn_radiation_type MoK\a
_diffrn_radiation_wavelength 0.71073
_diffrn_reflns_av_R_equivalents 0.0596
_diffrn_reflns_av_unetI/netI 0.0326
_diffrn_reflns_limit_h_max 20
_diffrn_reflns_limit_h_min -20
_diffrn_reflns_limit_k_max 10
_diffrn_reflns_limit_k_min -10
_diffrn_reflns_limit_l_max 11
_diffrn_reflns_limit_l_min -11
_diffrn_reflns_number 12811
_diffrn_reflns_theta_full 28
_diffrn_reflns_theta_max 28
_diffrn_reflns_theta_min 1.33
_exptl_absorpt_coefficient_mu 15.445
_exptl_absorpt_correction_T_max 0.528
_exptl_absorpt_correction_T_min 0.0318
_exptl_absorpt_correction_type integration
_exptl_absorpt_process_details 'Bruker XPREP (Bruker, 1999)'
_exptl_crystal_colour yellow
_exptl_crystal_density_diffrn 3.234
_exptl_crystal_density_meas 0
_exptl_crystal_density_method 'not measured'
_exptl_crystal_description plate
_exptl_crystal_F_000 968
_exptl_crystal_size_max 0.515
_exptl_crystal_size_mid 0.25
_exptl_crystal_size_min 0.032
_refine_diff_density_max 1.235
_refine_diff_density_min -1.627
_refine_diff_density_rms 0.293
_refine_ls_extinction_method none
_refine_ls_goodness_of_fit_ref 1.215
_refine_ls_hydrogen_treatment constr
_refine_ls_matrix_type full
_refine_ls_number_parameters 79
_refine_ls_number_reflns 2756
_refine_ls_number_restraints 31
_refine_ls_restrained_S_all 1.209
_refine_ls_R_factor_all 0.0247
_refine_ls_R_factor_gt 0.0213
_refine_ls_shift/su_max 0.001
_refine_ls_shift/su_mean 0
_refine_ls_structure_factor_coef Fsqd
_refine_ls_weighting_details 'calc w=1/[\s^2^(Fo^2^)+(0.0378P)^2^+0.0000P] where P=(Fo^2^+2Fc^2^)/3'
_refine_ls_weighting_scheme calc
_refine_ls_wR_factor_gt 0.0553
_refine_ls_wR_factor_ref 0.0731
_reflns_number_gt 2554
_reflns_number_total 2756
_reflns_threshold_expression >2sigma(I)
_cod_data_source_file b917824d.txt
_cod_data_source_block 5
_cod_depositor_comments
;
The following automatic conversions were performed:

'_symmetry_cell_setting' value 'Monoclinic' changed to 'monoclinic'
according to /home/saulius/struct/CIF-dictionaries/cif_core.dic
dictionary named 'cif_core.dic' version 2.4.2 from 2011-04-26.

Automatic conversion script
Id: cif_fix_values 1891 2012-01-12 08:04:46Z andrius 
;
_cod_original_sg_symbol_H-M P2(1)/c
_cod_database_code 7212005

loop_
_symmetry_equiv_pos_as_xyz
'x, y, z'
'-x, y+1/2, -z+1/2'
'-x, -y, -z'
'x, -y-1/2, z-1/2'

loop_
_atom_site_label
_atom_site_type_symbol
_atom_site_fract_x
_atom_site_fract_y
_atom_site_fract_z
_atom_site_U_iso_or_equiv
_atom_site_adp_type
_atom_site_occupancy
_atom_site_symmetry_multiplicity
_atom_site_calc_flag
_atom_site_refinement_flags
C1 C 0.2589(4) 0.9365(8) 0.4505(7) 0.0338(13) Uani 1 1 d U
H1D H 0.2557 0.8212 0.4203 0.041 Uiso 1 1 calc R
H1E H 0.301 0.9916 0.3868 0.041 Uiso 1 1 calc R
C2 C 0.2907(4) 0.9467(7) 0.6077(6) 0.0274(11) Uani 1 1 d U
H2A H 0.2549 0.8747 0.6687 0.033 Uiso 1 1 calc R
H2B H 0.2832 1.0592 0.6435 0.033 Uiso 1 1 calc R
C3 C 0.3863(4) 0.8984(8) 0.6279(6) 0.0302(11) Uani 1 1 d U
H3A H 0.3941 0.7856 0.5932 0.036 Uiso 1 1 calc R
H3B H 0.4224 0.9703 0.5673 0.036 Uiso 1 1 calc R
C4 C 0.4157(4) 0.9110(8) 0.7872(7) 0.0344(13) Uani 1 1 d U
H4A H 0.3851 0.8278 0.8449 0.041 Uiso 1 1 calc R
H4B H 0.3991 1.0188 0.8255 0.041 Uiso 1 1 calc R
N1 N 0.1711(3) 1.0127(6) 0.4269(6) 0.0284(10) Uani 1 1 d U
H1A H 0.1536 1.0023 0.3302 0.043 Uiso 1 1 calc R
H1B H 0.1741 1.1197 0.4511 0.043 Uiso 1 1 calc R
H1C H 0.1321 0.9623 0.4849 0.043 Uiso 1 1 calc R
I1 I -0.20344(2) 0.57028(4) 0.46381(4) 0.02572(10) Uani 1 1 d .
I2 I -0.03774(2) 0.18822(4) 0.30027(4) 0.02342(10) Uani 1 1 d .
I3 I 0.55370(2) 0.87916(5) 0.82077(4) 0.03374(11) Uani 1 1 d .
Pb1 Pb 0 0.5 0.5 0.01676(8) Uani 1 2 d S

loop_
_atom_site_aniso_label
_atom_site_aniso_U_11
_atom_site_aniso_U_22
_atom_site_aniso_U_33
_atom_site_aniso_U_23
_atom_site_aniso_U_13
_atom_site_aniso_U_12
C1 0.025(3) 0.049(3) 0.027(3) -0.003(2) -0.003(2) 0.010(2)
C2 0.021(2) 0.037(3) 0.024(2) 0.003(2) -0.0037(19) 0.000(2)
C3 0.024(3) 0.037(3) 0.029(3) 0.001(2) -0.006(2) 0.005(2)
C4 0.018(3) 0.059(4) 0.026(3) 0.005(3) -0.004(2) -0.002(3)
N1 0.024(2) 0.031(2) 0.029(3) 0.0032(18) -0.007(2) -0.0014(18)
I1 0.01704(17) 0.03223(19) 0.02770(19) -0.00241(13) -0.00209(14) 0.00243(13)
I2 0.02648(18) 0.02175(16) 0.02201(17) -0.00819(11) 0.00049(13) -0.00041(12)
I3 0.02195(19) 0.0432(2) 0.0355(2) 0.00119(16) -0.00671(15) 0.00211(15)
Pb1 0.01687(14) 0.01752(13) 0.01571(14) 0.00018(8) -0.00203(10) -0.00011(9)

loop_
_atom_type_symbol
_atom_type_description
_atom_type_scat_dispersion_real
_atom_type_scat_dispersion_imag
_atom_type_scat_source
C C 0.0033 0.0016 'International Tables Vol C Tables 4.2.6.8 and 6.1.1.4'
H H 0 0 'International Tables Vol C Tables 4.2.6.8 and 6.1.1.4'
N N 0.0061 0.0033 'International Tables Vol C Tables 4.2.6.8 and 6.1.1.4'
I I -0.4742 1.8119 'International Tables Vol C Tables 4.2.6.8 and 6.1.1.4'
Pb Pb -3.3944 10.1111 'International Tables Vol C Tables 4.2.6.8 and 6.1.1.4'

loop_
_exptl_crystal_face_index_h
_exptl_crystal_face_index_k
_exptl_crystal_face_index_l
_exptl_crystal_face_perp_dist
1 0 0 0.02
-1 0 0 0.02
0 1 -1 0.125
0 -1 1 0.13
0 0 1 0.22
1 -3 -1 0.255

loop_
_geom_angle_atom_site_label_1
_geom_angle_atom_site_label_2
_geom_angle_atom_site_label_3
_geom_angle
_geom_angle_site_symmetry_1
_geom_angle_site_symmetry_3
C2 C1 N1 112.2(5) . .
C2 C1 H1D 109.2 . .
N1 C1 H1D 109.2 . .
C2 C1 H1E 109.2 . .
N1 C1 H1E 109.2 . .
H1D C1 H1E 107.9 . .
C1 C2 C3 112.6(5) . .
C1 C2 H2A 109.1 . .
C3 C2 H2A 109.1 . .
C1 C2 H2B 109.1 . .
C3 C2 H2B 109.1 . .
H2A C2 H2B 107.8 . .
C4 C3 C2 110.8(5) . .
C4 C3 H3A 109.5 . .
C2 C3 H3A 109.5 . .
C4 C3 H3B 109.5 . .
C2 C3 H3B 109.5 . .
H3A C3 H3B 108.1 . .
C3 C4 I3 113.1(4) . .
C3 C4 H4A 109 . .
I3 C4 H4A 109 . .
C3 C4 H4B 109 . .
I3 C4 H4B 109 . .
H4A C4 H4B 107.8 . .
C1 N1 H1A 109.5 . .
C1 N1 H1B 109.5 . .
H1A N1 H1B 109.5 . .
C1 N1 H1C 109.5 . .
H1A N1 H1C 109.5 . .
H1B N1 H1C 109.5 . .
Pb1 I2 Pb1 147.024(12) . 2_545
I2 Pb1 I2 180 . 3_566
I2 Pb1 I1 85.919(9) . .
I2 Pb1 I1 94.081(9) 3_566 .
I2 Pb1 I1 94.081(9) . 3_566
I2 Pb1 I1 85.919(9) 3_566 3_566
I1 Pb1 I1 180.000(12) . 3_566
I2 Pb1 I2 93.177(5) . 4_566
I2 Pb1 I2 86.823(5) 3_566 4_566
I1 Pb1 I2 88.303(9) . 4_566
I1 Pb1 I2 91.697(9) 3_566 4_566
I2 Pb1 I2 86.823(5) . 2
I2 Pb1 I2 93.177(5) 3_566 2
I1 Pb1 I2 91.697(9) . 2
I1 Pb1 I2 88.303(9) 3_566 2
I2 Pb1 I2 180 4_566 2

loop_
_geom_bond_atom_site_label_1
_geom_bond_atom_site_label_2
_geom_bond_distance
_geom_bond_site_symmetry_2
C1 C2 1.491(8) .
C1 N1 1.497(7) .
C1 H1D 0.99 .
C1 H1E 0.99 .
C2 C3 1.526(8) .
C2 H2A 0.99 .
C2 H2B 0.99 .
C3 C4 1.499(8) .
C3 H3A 0.99 .
C3 H3B 0.99 .
C4 I3 2.148(6) .
C4 H4A 0.99 .
C4 H4B 0.99 .
N1 H1A 0.91 .
N1 H1B 0.91 .
N1 H1C 0.91 .
I1 Pb1 3.1857(4) .
I2 Pb1 3.1835(3) .
I2 Pb1 3.1974(3) 2_545
Pb1 I2 3.1835(3) 3_566
Pb1 I1 3.1857(4) 3_566
Pb1 I2 3.1974(3) 4_566
Pb1 I2 3.1974(3) 2

loop_
_geom_hbond_atom_site_label_D
_geom_hbond_atom_site_label_H
_geom_hbond_atom_site_label_A
_geom_hbond_distance_DH
_geom_hbond_distance_HA
_geom_hbond_distance_DA
_geom_hbond_angle_DHA
_geom_hbond_site_symmetry_A
N1 H1A I1 0.91 2.85 3.616(5) 143 2
N1 H1B I1 0.91 2.7 3.607(5) 173 3_576
N1 H1C I2 0.91 2.76 3.656(5) 170 3_566

loop_
_geom_torsion_atom_site_label_1
_geom_torsion_atom_site_label_2
_geom_torsion_atom_site_label_3
_geom_torsion_atom_site_label_4
_geom_torsion
_geom_torsion_site_symmetry_1
_geom_torsion_site_symmetry_4
N1 C1 C2 C3 -169.4(5) . .
C1 C2 C3 C4 179.8(5) . .
C2 C3 C4 I3 -171.5(4) . .
Pb1 I2 Pb1 I1 119.31(2) 2_545 .
Pb1 I2 Pb1 I1 -60.69(2) 2_545 3_566
Pb1 I2 Pb1 I2 -152.621(17) 2_545 4_566
Pb1 I2 Pb1 I2 27.379(17) 2_545 2
